data_1557781
loop_
_publ_author_name
'Butts, Craig P.'
'Eberson, Lennart'
'Hartshorn, Michael P.'
'Persson, Ola'
'Robinson, Ward T.'

_publ_section_title
;
 Photochemical Nitration by Tetranitromethane. Part XXII. Adducts as
 Precursors of Nitro Substitution Products from the Photolysis of
 1-Methoxynaphthalene--Tetranitromethane, Dehydrodimer Formation and the
 Regiochemistry of Trinitromethanide Ion Attack on the Radical Cation of
 1-Methoxynaphthalene
;
_journal_name_full 'Acta Chemica Scandinavica'
_journal_page_first 253
_journal_page_last 264
_journal_paper_doi 10.3891/acta.chem.scand.49-0253
_journal_volume 49
_journal_year 1995
_chemical_formula_sum 'C12 H9 N3 O7'
_chemical_formula_weight 307.22
_chemical_name_common
;
1-Methoxy-4-trinitromethylnaphthalene
;
_space_group_IT_number 19
_space_group_name_Hall 'P 2ac 2ab'
_space_group_name_H-M_alt 'P 21 21 21'
_symmetry_cell_setting orthorhombic
_symmetry_Int_Tables_number 19
_symmetry_space_group_name_Hall 'P 2ac 2ab'
_symmetry_space_group_name_H-M 'P 21 21 21'
_cell_angle_alpha 90.
_cell_angle_beta 90.
_cell_angle_gamma 90.
_cell_formula_units_Z 8
_cell_length_a 10.245(2)
_cell_length_b 13.647(2)
_cell_length_c 18.168
_cell_volume 2540.1(6)
_diffrn_ambient_temperature 130
_diffrn_radiation_probe x-ray
_diffrn_radiation_type MoK\a
_diffrn_radiation_wavelength 0.71069
_exptl_absorpt_coefficient_mu 0.135
_exptl_crystal_density_diffrn 1.607
_refine_ls_number_reflns 1543
_refine_ls_R_factor_gt 0.037
_refine_ls_wR_factor_ref 0.078
_cod_data_source_file Acta-Chem-Scand-1995-49-253-1.cif
_cod_data_source_block 1
_cod_depositor_comments
;
No standard deviation on the cell parameter c
in the paper
Lacking one C atom C8A' ???
;
_cod_original_cell_volume 2540.1(7)
_cod_database_code 1557781

loop_
_space_group_symop_id
_space_group_symop_operation_xyz
1 x,y,z
2 1/2-x,-y,1/2+z
3 1/2+x,1/2-y,-z
4 -x,1/2+y,1/2-z

loop_
_atom_site_label
_atom_site_type_symbol
_atom_site_thermal_displace_type
_atom_site_fract_x
_atom_site_fract_y
_atom_site_fract_z
_atom_site_occupancy
_atom_site_U_iso_or_equiv
_atom_site_calc_flag
_atom_site_refinement_flags
_atom_site_disorder_assembly
_atom_site_disorder_group
O1 O Uiso 0.5134(4) 0.1138(2) 0.2213(2) 1.000 0.0280(10) . . . .
O11 O Uiso 0.7026(4) 0.2230(2) 0.5870(2) 1.000 0.0420(10) . . . .
O12 O Uiso 0.6191(4) 0.0778(3) 0.5756(2) 1.000 0.0400(10) . . . .
O21 O Uiso 0.8745(4) 0.0139(2) 0.5788(2) 1.000 0.0330(10) . . . .
O22 O Uiso 0.8678(4) -0.0351(2) 0.4655(2) 1.000 0.0300(10) . . . .
O31 O Uiso 0.9913(4) 0.1794(2) 0.5214(2) 1.000 0.0300(10) . . . .
O32 O Uiso 0.8560(4) 0.2778(2) 0.4665(2) 1.000 0.0390(10) . . . .
N1 N Uiso 0.6931(5) 0.1436(3) 0.5577(2) 1.000 0.0290(10) . . . .
N2 N Uiso 0.8471(4) 0.0231(3) 0.5146(2) 1.000 0.0250(10) . . . .
N3 N Uiso 0.8868(5) 0.1997(3) 0.4943(2) 1.000 0.0250(10) . . . .
C1 C Uiso 0.5725(6) 0.1144(3) 0.2879(2) 1.000 0.0180(10) . . . .
O1' O Uiso 0.3100(4) 0.3618(2) 0.2532(2) 1.000 0.0230(10) . . . .
C2 C Uiso 0.5076(5) 0.1163(3) 0.3530(2) 1.000 0.0210(10) . . . .
C3 C Uiso 0.5781(6) 0.1180(3) 0.4189(2) 1.000 0.0180(10) . . . .
C4 C Uiso 0.7106(6) 0.1181(3) 0.4202(2) 1.000 0.0150(10) . . . .
C4A C Uiso 0.7809(6) 0.1156(3) 0.3524(2) 1.000 0.0170(10) . . . .
C5 C Uiso 0.9190(6) 0.1133(3) 0.3468(2) 1.000 0.026(2) . . . .
C6 C Uiso 0.9791(6) 0.1113(4) 0.2799(3) 1.000 0.0290(10) . . . .
C7 C Uiso 0.9089(7) 0.1093(4) 0.2145(3) 1.000 0.029(2) . . . .
C8 C Uiso 0.7762(7) 0.1101(3) 0.2177(2) 1.000 0.027(2) . . . .
C8A C Uiso 0.7095(6) 0.1127(3) 0.2854(2) 1.000 0.0170(10) . . . .
C9 C Uiso 0.3743(7) 0.1143(4) 0.2191(3) 1.000 0.035(2) . . . .
C10 C Uiso 0.7802(5) 0.1203(3) 0.4918(2) 1.000 0.0210(10) . . . .
O11' O Uiso 0.6057(4) 0.4516(2) -0.0565(2) 1.000 0.0320(10) . . . .
O12' O Uiso 0.6782(4) 0.3040(2) -0.0732(2) 1.000 0.0330(10) . . . .
O21' O Uiso 0.7921(4) 0.5276(2) 0.0925(2) 1.000 0.0320(10) . . . .
O22' O Uiso 0.8632(4) 0.4831(2) -0.0148(2) 1.000 0.0340(10) . . . .
O31' O Uiso 0.7520(4) 0.2125(2) 0.0544(2) 1.000 0.0330(10) . . . .
O32' O Uiso 0.9222(5) 0.3067(3) 0.0496(2) 1.000 0.0360(10) . . . .
N1' N Uiso 0.6610(4) 0.3771(3) -0.0368(2) 1.000 0.0240(10) . . . .
N2' N Uiso 0.7979(4) 0.4721(3) 0.0403(2) 1.000 0.0250(10) . . . .
N3' N Uiso 0.8067(6) 0.2912(3) 0.0493(2) 1.000 0.0240(10) . . . .
C1' C Uiso 0.4032(6) 0.3663(3) 0.2001(2) 1.000 0.0160(10) . . . .
C4A' C Uiso 0.6381(6) 0.3717(3) 0.1759(2) 1.000 0.0160(10) . . . .
C2' C Uiso 0.3772(5) 0.3681(3) 0.1266(2) 1.000 0.0190(10) . . . .
C3' C Uiso 0.4806(5) 0.3730(3) 0.0767(2) 1.000 0.0190(10) . . . .
C4' C Uiso 0.6069(5) 0.3762(3) 0.0982(2) 1.000 0.0170(10) . . . .
C5' C Uiso 0.7666(6) 0.3713(4) 0.2047(2) 1.000 0.0230(10) . . . .
C6' C Uiso 0.7883(6) 0.3677(3) 0.2786(2) 1.000 0.0240(10) . . . .
C7' C Uiso 0.6846(6) 0.3650(3) 0.3281(2) 1.000 0.0240(10) . . . .
C8' C Uiso 0.5597(6) 0.3642(3) 0.3029(2) 1.000 0.0210(10) . . . .
C9' C Uiso 0.1778(6) 0.3590(4) 0.2306(3) 1.000 0.028(2) . . . .
C10' C Uiso 0.7116(5) 0.3795(3) 0.0422(2) 1.000 0.0200(10) . . . .

loop_
_atom_type_symbol
_atom_type_description
_atom_type_scat_dispersion_real
_atom_type_scat_dispersion_imag
_atom_type_scat_source
C C 0.0033 0.0016 ' International Tables Vol C Tables 4.2.6.8 and 6.1.1.4'
N N 0.0061 0.0033 ' International Tables Vol C Tables 4.2.6.8 and 6.1.1.4'
O O 0.0106 0.0060 ' International Tables Vol C Tables 4.2.6.8 and 6.1.1.4'

loop_
_geom_angle_atom_site_label_1
_geom_angle_atom_site_label_2
_geom_angle_atom_site_label_3
_geom_angle
_geom_angle_site_symmetry_1
_geom_angle_site_symmetry_2
_geom_angle_site_symmetry_3
_geom_angle_publ_flag
C1 O1 C9 118.2(4) . . . yes
O11 N1 O12 126.3(4) . . . yes
O11 N1 C10 119.0(4) . . . yes
O12 N1 C10 114.8(4) . . . yes
O21 N2 O22 127.0(4) . . . yes
O21 N2 C10 116.8(3) . . . yes
O22 N2 C10 116.2(3) . . . yes
O31 N3 O32 126.6(5) . . . yes
O31 N3 C10 118.6(4) . . . yes
O32 N3 C10 114.8(4) . . . yes
O1 C1 C2 124.1(5) . . . yes
O1 C1 C8A 114.7(4) . . . yes
C2 C1 C8A 121.2(4) . . . no
C1' O1' C9' 117.9(4) . . . yes
C1 C2 C3 119.6(5) . . . no
C2 C3 C4 122.1(4) . . . no
C3 C4 C4A 119.3(4) . . . no
C4A C4 C10 121.0(5) . . . no
C3 C4 C10 119.7(4) . . . no
C4 C4A C5 124.4(4) . . . no
C5 C4A C8A 116.8(4) . . . no
C4 C4A C8A 118.7(5) . . . no
C4A C5 C6 121.0(4) . . . no
C5 C6 C7 122.0(6) . . . no
C6 C7 C8 118.7(5) . . . no
C7 C8 C8A 121.5(5) . . . no
C1 C8A C4A 119.1(4) . . . no
C1 C8A C8 120.9(4) . . . no
C4A C8A C8 120.0(6) . . . no
N1 C10 N3 104.2(3) . . . yes
N1 C10 C4 114.3(4) . . . yes
N1 C10 N2 103.1(3) . . . yes
N2 C10 C4 115.4(3) . . . yes
N3 C10 C4 112.4(3) . . . yes
N2 C10 N3 106.3(4) . . . yes
O11' N1' O12' 126.6(4) . . . yes
O11' N1' C10' 114.6(4) . . . yes
O12' N1' C10' 118.8(4) . . . yes
O21' N2' O22' 126.4(4) . . . yes
O21' N2' C10' 117.7(4) . . . yes
O22' N2' C10' 115.8(3) . . . yes
O31' N3' O32' 127.5(5) . . . yes
O31' N3' C10' 113.7(5) . . . yes
O32' N3' C10' 118.7(4) . . . yes
O1' C1' C2' 124.0(5) . . . yes
C4' C4A' C5' 124.4(5) . . . no
C1' C2' C3' 119.3(5) . . . no
C2' C3' C4' 122.7(4) . . . no
C4A' C4' C3' 119.4(4) . . . no
C4A' C4' C10' 120.8(5) . . . no
C3' C4' C10' 119.8(3) . . . no
C4A' C5' C6' 121.1(5) . . . no
C5' C6' C7' 120.9(5) . . . no
C6' C7' C8' 120.1(4) . . . no
N1' C10' N2' 101.0(3) . . . yes
N1' C10' N3' 105.9(3) . . . yes
N1' C10' C4' 113.6(4) . . . yes
N2' C10' N3' 106.1(4) . . . yes
N2' C10' C4' 117.1(3) . . . yes
N3' C10' C4' 112.0(3) . . . yes

loop_
_geom_bond_atom_site_label_1
_geom_bond_atom_site_label_2
_geom_bond_distance
_geom_bond_site_symmetry_1
_geom_bond_site_symmetry_2
_geom_bond_publ_flag
O1 C1 1.353(6) . . yes
O1 C9 1.426(8) . . yes
O11 N1 1.211(5) . . yes
O12 N1 1.219(6) . . yes
O21 N2 1.206(5) . . yes
O22 N2 1.213(5) . . yes
O31 N3 1.211(6) . . yes
O32 N3 1.221(5) . . yes
N1 C10 1.527(6) . . yes
N2 C10 1.550(6) . . yes
N3 C10 1.539(7) . . yes
C1 C2 1.357(6) . . no
C1 C8A 1.405(9) . . no
O1' C1' 1.359(6) . . yes
O1' C9' 1.416(7) . . yes
C2 C3 1.399(6) . . no
C3 C4 1.358(9) . . no
C4 C4A 1.427(6) . . no
C4 C10 1.484(6) . . no
C4A C8A 1.421(6) . . no
C4A C5 1.419(9) . . no
C5 C6 1.363(7) . . no
C6 C7 1.389(8) . . no
C7 C8 1.361(10) . . no
C8 C8A 1.408(6) . . no
O11' N1' 1.218(5) . . yes
O12' N1' 1.210(5) . . yes
O21' N2' 1.215(5) . . yes
O22' N2' 1.213(5) . . yes
O31' N3' 1.215(6) . . yes
O32' N3' 1.202(8) . . yes
N1' C10' 1.526(5) . . yes
N2' C10' 1.543(6) . . yes
N3' C10' 1.555(7) . . yes
C1' C2' 1.362(5) . . no
C4A' C4' 1.449(5) . . no
C4A' C5' 1.417(8) . . no
C2' C3' 1.396(6) . . no
C3' C4' 1.352(7) . . no
C4' C10' 1.479(6) . . no
C5' C6' 1.362(5) . . no
C6' C7' 1.392(7) . . no
C7' C8' 1.359(8) . . no

loop_
_geom_torsion_atom_site_label_1
_geom_torsion_atom_site_label_2
_geom_torsion_atom_site_label_3
_geom_torsion_atom_site_label_4
_geom_torsion
_geom_torsion_site_symmetry_1
_geom_torsion_site_symmetry_2
_geom_torsion_site_symmetry_3
_geom_torsion_site_symmetry_4
_geom_torsion_publ_flag
C9 O1 C1 C2 -0.6(6) . . . . no
C9 O1 C1 C8A 179.3(4) . . . . no
O11 N1 C10 N2 126.2(4) . . . . no
O11 N1 C10 N3 15.3(5) . . . . no
O11 N1 C10 C4 -107.8(5) . . . . no
O12 N1 C10 N2 -53.8(5) . . . . no
O12 N1 C10 N3 -164.7(4) . . . . no
O12 N1 C10 C4 72.3(5) . . . . no
O21 N2 C10 N1 -36.0(5) . . . . no
O21 N2 C10 N3 73.3(5) . . . . no
O21 N2 C10 C4 -161.4(4) . . . . no
O22 N2 C10 N1 144.9(4) . . . . no
O22 N2 C10 N3 -105.8(4) . . . . no
O22 N2 C10 C4 19.6(6) . . . . no
O31 N3 C10 N1 98.7(5) . . . . no
O31 N3 C10 N2 -9.9(5) . . . . no
O31 N3 C10 C4 -137.1(4) . . . . no
O32 N3 C10 N1 -82.8(4) . . . . no
O32 N3 C10 N2 168.7(3) . . . . no
O32 N3 C10 C4 41.5(5) . . . . no
O1 C1 C2 C3 -179.2(4) . . . . no
C8A C1 C2 C3 0.9(6) . . . . no
O1 C1 C8A C4A 178.5(4) . . . . no
O1 C1 C8A C8 -0.3(6) . . . . no
C2 C1 C8A C4A -1.7(6) . . . . no
C2 C1 C8A C8 179.6(4) . . . . no
C9' O1' C1' C2' -0.1(6) . . . . no
C1 C2 C3 C4 0.2(6) . . . . no
C2 C3 C4 C4A -0.5(6) . . . . no
C2 C3 C4 C10 179.8(4) . . . . no
C3 C4 C4A C8A -0.2(6) . . . . no
C10 C4 C4A C5 1.1(6) . . . . no
C3 C4 C4A C5 -178.6(4) . . . . no
C3 C4 C10 N1 -12.1(6) . . . . no
C3 C4 C10 N2 107.3(5) . . . . no
C10 C4 C4A C8A 179.5(4) . . . . no
C4A C4 C10 N1 168.2(4) . . . . no
C4A C4 C10 N2 -72.4(5) . . . . no
C4A C4 C10 N3 49.8(5) . . . . no
C3 C4 C10 N3 -130.5(4) . . . . no
C4 C4A C5 C6 -179.8(4) . . . . no
C4 C4A C8A C1 1.3(6) . . . . no
C4 C4A C8A C8 -179.9(4) . . . . no
C8A C4A C5 C6 1.9(6) . . . . no
C5 C4A C8A C8 -1.5(6) . . . . no
C5 C4A C8A C1 179.7(4) . . . . no
C4A C5 C6 C7 -1.4(8) . . . . no
C5 C6 C7 C8 0.5(8) . . . . no
C6 C7 C8 C8A -0.1(7) . . . . no
C7 C8 C8A C1 179.4(4) . . . . no
C7 C8 C8A C4A 0.7(6) . . . . no
O11' N1' C10' N2' -55.7(5) . . . . no
O11' N1' C10' N3' -166.1(4) . . . . no
O11' N1' C10' C4' 70.6(5) . . . . no
O12' N1' C10' N2' 124.5(4) . . . . no
O12' N1' C10' N3' 14.1(6) . . . . no
O12' N1' C10' C4' -109.2(5) . . . . no
O21' N2' C10' N1' 137.6(4) . . . . no
O21' N2' C10' N3' -112.1(4) . . . . no
O21' N2' C10' C4' 13.7(6) . . . . no
O22' N2' C10' N1' -40.8(5) . . . . no
O22' N2' C10' N3' 69.6(4) . . . . no
O22' N2' C10' C4' -164.6(4) . . . . no
O31' N3' C10' N1' -75.9(4) . . . . no
O31' N3' C10' N2' 177.3(3) . . . . no
O31' N3' C10' C4' 48.4(5) . . . . no
O32' N3' C10' N1' 104.5(4) . . . . no
O32' N3' C10' N2' -2.4(5) . . . . no
O32' N3' C10' C4' -131.3(4) . . . . no
O1' C1' C2' C3' 179.9(4) . . . . no
C5' C4A' C4' C3' 177.9(4) . . . . no
C5' C4A' C4' C10' 0.8(7) . . . . no
C4' C4A' C5' C6' 179.5(4) . . . . no
C1' C2' C3' C4' -0.1(6) . . . . no
C2' C3' C4' C4A' 1.8(6) . . . . no
C2' C3' C4' C10' 178.9(4) . . . . no
C4A' C4' C10' N1' 176.1(4) . . . . no
C4A' C4' C10' N2' -66.6(5) . . . . no
C4A' C4' C10' N3' 56.2(5) . . . . no
C3' C4' C10' N1' -1.0(6) . . . . no
C3' C4' C10' N2' 116.3(4) . . . . no
C3' C4' C10' N3' -120.9(4) . . . . no
C4A' C5' C6' C7' -0.5(7) . . . . no
C5' C6' C7' C8' 1.2(7) . . . . no
